data_7206968
loop_
_publ_author_name
'Salorinne, Kirsi'
'Lopez-Acevedo, Olga'
'Nauha, Elisa'
'H\"akkinen, Hannu'
'Nissinen, Maija'

_publ_section_title
;
 Solvent driven formation of silver embedded resorcinarene nanorods
;
_journal_issue 2
_journal_name_full CrystEngComm
_journal_page_first 347
_journal_paper_doi 10.1039/c1ce05737e
_journal_volume 14
_journal_year 2012
_chemical_formula_sum 'C60.5 H96 Ag F6 O20 P'
_chemical_formula_weight 1396.21
_chemical_name_systematic
;
?
;
_space_group_IT_number 2
_symmetry_cell_setting triclinic
_symmetry_space_group_name_Hall '-P 1'
_symmetry_space_group_name_H-M 'P -1'
_atom_sites_solution_hydrogens geom
_atom_sites_solution_primary direct
_atom_sites_solution_secondary difmap
_audit_creation_method SHELXL-97
_cell_angle_alpha 69.649(2)
_cell_angle_beta 76.099(2)
_cell_angle_gamma 73.507(2)
_cell_formula_units_Z 2
_cell_length_a 10.8013(3)
_cell_length_b 17.5560(5)
_cell_length_c 20.4806(5)
_cell_measurement_temperature 173(2)
_cell_volume 3447.92(17)
_computing_structure_refinement 'SHELXL-97 (Sheldrick, 1997)'
_computing_structure_solution 'SHELXS-97 (Sheldrick, 1990)'
_diffrn_ambient_temperature 173(2)
_diffrn_measured_fraction_theta_full 0.964
_diffrn_measured_fraction_theta_max 0.964
_diffrn_radiation_monochromator graphite
_diffrn_radiation_source 'fine-focus sealed tube'
_diffrn_radiation_type CuK\a
_diffrn_radiation_wavelength 1.54184
_diffrn_reflns_av_R_equivalents 0.0586
_diffrn_reflns_av_sigmaI/netI 0.0616
_diffrn_reflns_limit_h_max 12
_diffrn_reflns_limit_h_min -12
_diffrn_reflns_limit_k_max 20
_diffrn_reflns_limit_k_min -20
_diffrn_reflns_limit_l_max 23
_diffrn_reflns_limit_l_min -24
_diffrn_reflns_number 17974
_diffrn_reflns_theta_full 66.93
_diffrn_reflns_theta_max 66.93
_diffrn_reflns_theta_min 2.33
_exptl_absorpt_coefficient_mu 3.286
_exptl_absorpt_correction_T_max 0.8529
_exptl_absorpt_correction_T_min 0.6385
_exptl_absorpt_correction_type multi-scan
_exptl_absorpt_process_details 'Denzo (Otwinowski, Borek, Majewski & Minor, 2003)'
_exptl_crystal_colour colorless
_exptl_crystal_density_diffrn 1.345
_exptl_crystal_density_method 'not measured'
_exptl_crystal_description needle
_exptl_crystal_F_000 1470
_exptl_crystal_size_max 0.15
_exptl_crystal_size_mid 0.10
_exptl_crystal_size_min 0.05
_refine_diff_density_max 0.767
_refine_diff_density_min -0.601
_refine_diff_density_rms 0.094
_refine_ls_extinction_method none
_refine_ls_goodness_of_fit_ref 1.065
_refine_ls_hydrogen_treatment constr
_refine_ls_matrix_type full
_refine_ls_number_parameters 868
_refine_ls_number_reflns 11823
_refine_ls_number_restraints 2
_refine_ls_restrained_S_all 1.065
_refine_ls_R_factor_all 0.0949
_refine_ls_R_factor_gt 0.0623
_refine_ls_shift/su_max 0.001
_refine_ls_shift/su_mean 0.000
_refine_ls_structure_factor_coef Fsqd
_refine_ls_weighting_details 'calc w=1/[\s^2^(Fo^2^)+(0.0781P)^2^+6.3663P] where P=(Fo^2^+2Fc^2^)/3'
_refine_ls_weighting_scheme calc
_refine_ls_wR_factor_gt 0.1548
_refine_ls_wR_factor_ref 0.1762
_reflns_number_gt 8495
_reflns_number_total 11823
_reflns_threshold_expression >2sigma(I)
_cod_data_source_file c1ce05737e.txt
_cod_data_source_block ksaI
_cod_original_cell_volume 3447.92(16)
_cod_original_sg_symbol_H-M P-1
_cod_original_formula_sum 'C60.50 H96 Ag F6 O20 P'
_cod_database_code 7206968

loop_
_symmetry_equiv_pos_as_xyz
'x, y, z'
'-x, -y, -z'

loop_
_atom_site_label
_atom_site_type_symbol
_atom_site_fract_x
_atom_site_fract_y
_atom_site_fract_z
_atom_site_U_iso_or_equiv
_atom_site_adp_type
_atom_site_occupancy
_atom_site_symmetry_multiplicity
_atom_site_calc_flag
_atom_site_refinement_flags
_atom_site_disorder_assembly
_atom_site_disorder_group
C1 C 0.2532(4) 0.6878(3) 0.1723(2) 0.0275(9) Uani 1 1 d . . .
C2 C 0.2267(4) 0.7742(3) 0.1556(2) 0.0270(9) Uani 1 1 d . . .
H2 H 0.2346 0.8058 0.1072 0.032 Uiso 1 1 calc R . .
C3 C 0.1895(4) 0.8170(3) 0.2054(2) 0.0271(9) Uani 1 1 d . . .
C4 C 0.1827(4) 0.7691(3) 0.2760(2) 0.0310(10) Uani 1 1 d . . .
C5 C 0.2066(5) 0.6828(3) 0.2961(2) 0.0351(11) Uani 1 1 d . . .
H5 H 0.1994 0.6515 0.3446 0.042 Uiso 1 1 calc R . .
C6 C 0.2415(4) 0.6427(3) 0.2441(2) 0.0317(10) Uani 1 1 d . . .
C7 C 0.1524(4) 0.9108(3) 0.1882(2) 0.0297(10) Uani 1 1 d . . .
H7 H 0.0748 0.9236 0.2239 0.036 Uiso 1 1 calc R . .
C8 C 0.2587(4) 0.9453(3) 0.1975(2) 0.0278(9) Uani 1 1 d . . .
C9 C 0.3877(4) 0.9255(3) 0.1662(2) 0.0264(9) Uani 1 1 d . . .
H9 H 0.4089 0.8881 0.1389 0.032 Uiso 1 1 calc R . .
C10 C 0.4880(4) 0.9567(3) 0.1720(2) 0.0265(9) Uani 1 1 d . . .
C11 C 0.4562(4) 1.0103(3) 0.2129(2) 0.0304(10) Uani 1 1 d . . .
C12 C 0.3277(5) 1.0306(3) 0.2483(2) 0.0319(10) Uani 1 1 d . . .
H12 H 0.3082 1.0642 0.2787 0.038 Uiso 1 1 calc R . .
C13 C 0.2293(5) 1.0002(3) 0.2378(2) 0.0323(10) Uani 1 1 d . . .
C14 C 0.6260(4) 0.9381(3) 0.1323(2) 0.0271(9) Uani 1 1 d . . .
H14 H 0.6821 0.9585 0.1520 0.033 Uiso 1 1 calc R . .
C15 C 0.6846(4) 0.8457(3) 0.1430(2) 0.0258(9) Uani 1 1 d . . .
C16 C 0.6850(4) 0.8054(3) 0.0954(2) 0.0267(9) Uani 1 1 d . . .
H16 H 0.6387 0.8355 0.0569 0.032 Uiso 1 1 calc R . .
C17 C 0.7499(4) 0.7227(3) 0.1014(2) 0.0259(9) Uani 1 1 d . . .
C18 C 0.8158(4) 0.6796(3) 0.1589(2) 0.0293(10) Uani 1 1 d . . .
C19 C 0.8153(4) 0.7180(3) 0.2085(2) 0.0296(10) Uani 1 1 d . . .
H19 H 0.8598 0.6879 0.2478 0.036 Uiso 1 1 calc R . .
C20 C 0.7497(4) 0.8002(3) 0.2000(2) 0.0286(10) Uani 1 1 d . . .
C21 C 0.7573(4) 0.6792(3) 0.0468(2) 0.0275(9) Uani 1 1 d . . .
H21 H 0.8475 0.6437 0.0417 0.033 Uiso 1 1 calc R . .
C22 C 0.6618(4) 0.6218(3) 0.0706(2) 0.0257(9) Uani 1 1 d . . .
C23 C 0.5297(4) 0.6504(3) 0.0904(2) 0.0282(9) Uani 1 1 d . . .
H23 H 0.5009 0.7056 0.0936 0.034 Uiso 1 1 calc R . .
C24 C 0.4361(4) 0.6033(3) 0.1058(2) 0.0266(9) Uani 1 1 d . . .
C25 C 0.4816(4) 0.5208(3) 0.1037(2) 0.0293(10) Uani 1 1 d . . .
C26 C 0.6141(4) 0.4886(3) 0.0866(2) 0.0295(10) Uani 1 1 d . . .
H26 H 0.6443 0.4319 0.0876 0.035 Uiso 1 1 calc R . .
C27 C 0.7024(4) 0.5397(3) 0.0681(2) 0.0274(9) Uani 1 1 d . . .
C28 C 0.2906(4) 0.6422(3) 0.1168(2) 0.0311(10) Uani 1 1 d . . .
H28 H 0.2434 0.5957 0.1348 0.037 Uiso 1 1 calc R . .
C29 C 0.1097(5) 0.9571(3) 0.1153(2) 0.0341(10) Uani 1 1 d . . .
H29A H 0.1014 1.0176 0.1053 0.041 Uiso 1 1 calc R . .
H29B H 0.1785 0.9386 0.0788 0.041 Uiso 1 1 calc R . .
C30 C -0.0200(5) 0.9424(4) 0.1102(3) 0.0470(13) Uani 1 1 d . . .
H30A H -0.0116 0.8828 0.1185 0.071 Uiso 1 1 calc R . .
H30B H -0.0426 0.9736 0.0631 0.071 Uiso 1 1 calc R . .
H30C H -0.0888 0.9612 0.1457 0.071 Uiso 1 1 calc R . .
C31 C 0.6324(5) 0.9885(3) 0.0538(2) 0.0316(10) Uani 1 1 d . . .
H31A H 0.7224 0.9734 0.0291 0.038 Uiso 1 1 calc R . .
H31B H 0.5730 0.9728 0.0331 0.038 Uiso 1 1 calc R . .
C32 C 0.5951(5) 1.0818(3) 0.0411(3) 0.0415(12) Uani 1 1 d . . .
H32A H 0.5053 1.0974 0.0643 0.062 Uiso 1 1 calc R . .
H32B H 0.6011 1.1102 -0.0097 0.062 Uiso 1 1 calc R . .
H32C H 0.6548 1.0981 0.0604 0.062 Uiso 1 1 calc R . .
C33 C 0.7348(5) 0.7385(3) -0.0269(2) 0.0315(10) Uani 1 1 d . . .
H33A H 0.7346 0.7049 -0.0570 0.038 Uiso 1 1 calc R . .
H33B H 0.6470 0.7756 -0.0227 0.038 Uiso 1 1 calc R . .
C34 C 0.8352(5) 0.7923(3) -0.0640(3) 0.0404(12) Uani 1 1 d . . .
H34A H 0.8378 0.8251 -0.0344 0.061 Uiso 1 1 calc R . .
H34B H 0.8106 0.8298 -0.1093 0.061 Uiso 1 1 calc R . .
H34C H 0.9217 0.7564 -0.0720 0.061 Uiso 1 1 calc R . .
C35 C 0.2508(5) 0.6961(3) 0.0449(2) 0.0347(11) Uani 1 1 d . . .
H35A H 0.2900 0.7455 0.0279 0.042 Uiso 1 1 calc R . .
H35B H 0.2874 0.6637 0.0109 0.042 Uiso 1 1 calc R . .
C36 C 0.1038(5) 0.7253(4) 0.0462(3) 0.0470(13) Uani 1 1 d . . .
H36A H 0.0645 0.6768 0.0609 0.070 Uiso 1 1 calc R . .
H36B H 0.0857 0.7601 -0.0011 0.070 Uiso 1 1 calc R . .
H36C H 0.0666 0.7577 0.0795 0.070 Uiso 1 1 calc R . .
C37 C 0.2360(6) 0.5097(3) 0.3301(3) 0.0541(15) Uani 1 1 d . . .
H37A H 0.2870 0.5192 0.3590 0.081 Uiso 1 1 calc R . .
H37B H 0.2588 0.4505 0.3331 0.081 Uiso 1 1 calc R . .
H37C H 0.1425 0.5259 0.3474 0.081 Uiso 1 1 calc R . .
C38 C 0.0695(5) 1.0689(4) 0.3143(3) 0.0505(14) Uani 1 1 d . . .
H38A H 0.1182 1.0369 0.3536 0.076 Uiso 1 1 calc R . .
H38B H -0.0245 1.0777 0.3322 0.076 Uiso 1 1 calc R . .
H38C H 0.0940 1.1228 0.2916 0.076 Uiso 1 1 calc R . .
C39 C 0.8284(6) 0.8028(4) 0.2988(3) 0.0476(14) Uani 1 1 d . . .
H39A H 0.8008 0.7526 0.3318 0.071 Uiso 1 1 calc R . .
H39B H 0.8235 0.8416 0.3246 0.071 Uiso 1 1 calc R . .
H39C H 0.9186 0.7875 0.2759 0.071 Uiso 1 1 calc R . .
C40 C 0.8709(5) 0.4370(3) 0.0280(3) 0.0454(13) Uani 1 1 d . . .
H40A H 0.8503 0.3913 0.0699 0.068 Uiso 1 1 calc R . .
H40B H 0.9651 0.4256 0.0109 0.068 Uiso 1 1 calc R . .
H40C H 0.8234 0.4418 -0.0089 0.068 Uiso 1 1 calc R . .
C41 C 0.1031(6) 0.7759(4) 0.3951(2) 0.0446(13) Uani 1 1 d . . .
H41A H 0.1761 0.7379 0.4197 0.054 Uiso 1 1 calc R . .
H41B H 0.0389 0.7436 0.3986 0.054 Uiso 1 1 calc R . .
C42 C 0.0396(6) 0.8452(4) 0.4273(3) 0.0562(16) Uani 1 1 d . . .
H42A H -0.0206 0.8881 0.3963 0.067 Uiso 1 1 calc R . .
H42B H -0.0133 0.8228 0.4733 0.067 Uiso 1 1 calc R . .
C44 C 0.1594(8) 0.8507(5) 0.5077(3) 0.071(2) Uani 1 1 d . . .
H44A H 0.2030 0.7910 0.5172 0.085 Uiso 1 1 calc R . .
H44B H 0.0775 0.8556 0.5418 0.085 Uiso 1 1 calc R . .
C45 C 0.2465(7) 0.8976(5) 0.5160(3) 0.0666(19) Uani 1 1 d . . .
H45A H 0.2058 0.9579 0.5031 0.080 Uiso 1 1 calc R . .
H45B H 0.2603 0.8790 0.5657 0.080 Uiso 1 1 calc R . .
C47 C 0.4646(6) 0.9175(4) 0.4811(3) 0.0559(15) Uani 1 1 d . . .
H47A H 0.4869 0.8897 0.5292 0.067 Uiso 1 1 calc R . .
H47B H 0.4300 0.9777 0.4756 0.067 Uiso 1 1 calc R . .
C48 C 0.5821(7) 0.9056(5) 0.4284(3) 0.0681(18) Uani 1 1 d . . .
H48A H 0.6533 0.9232 0.4382 0.082 Uiso 1 1 calc R . .
H48B H 0.6119 0.8459 0.4313 0.082 Uiso 1 1 calc R . .
C50 C 0.6185(6) 1.0197(4) 0.3254(3) 0.0542(15) Uani 1 1 d . . .
H50A H 0.7093 0.9981 0.3052 0.065 Uiso 1 1 calc R . .
H50B H 0.6220 1.0470 0.3597 0.065 Uiso 1 1 calc R . .
C51 C 0.5467(5) 1.0816(3) 0.2680(3) 0.0456(13) Uani 1 1 d . . .
H51A H 0.4540 1.0993 0.2878 0.055 Uiso 1 1 calc R . .
H51B H 0.5851 1.1314 0.2479 0.055 Uiso 1 1 calc R . .
C52 C 0.9733(5) 0.5591(3) 0.2108(3) 0.0354(11) Uani 1 1 d . . .
H52A H 0.9282 0.5494 0.2602 0.042 Uiso 1 1 calc R . .
H52B H 1.0360 0.5943 0.2026 0.042 Uiso 1 1 calc R . .
C53 C 1.0426(5) 0.4787(3) 0.1973(3) 0.0418(12) Uani 1 1 d . . .
H53A H 1.0719 0.4878 0.1461 0.050 Uiso 1 1 calc R . .
H53B H 1.1206 0.4546 0.2212 0.050 Uiso 1 1 calc R . .
C55 C 1.0064(6) 0.3502(4) 0.2011(4) 0.0634(18) Uani 1 1 d . . .
H55A H 1.0951 0.3231 0.2133 0.076 Uiso 1 1 calc R . .
H55B H 1.0122 0.3652 0.1493 0.076 Uiso 1 1 calc R . .
C56 C 0.9180(7) 0.2929(4) 0.2367(4) 0.075(2) Uani 1 1 d . . .
H56A H 0.9542 0.2404 0.2242 0.090 Uiso 1 1 calc R . .
H56B H 0.9101 0.2796 0.2884 0.090 Uiso 1 1 calc R . .
C58 C 0.6941(8) 0.2875(5) 0.2604(4) 0.079(2) Uani 1 1 d . . .
H58A H 0.6855 0.2897 0.3089 0.095 Uiso 1 1 calc R . .
H58B H 0.7213 0.2283 0.2616 0.095 Uiso 1 1 calc R . .
C59 C 0.5660(7) 0.3243(4) 0.2357(3) 0.0631(17) Uani 1 1 d . . .
H59A H 0.4963 0.3022 0.2728 0.076 Uiso 1 1 calc R . .
H59B H 0.5459 0.3855 0.2254 0.076 Uiso 1 1 calc R . .
C61 C 0.4460(5) 0.3212(3) 0.1529(3) 0.0439(12) Uani 1 1 d . . .
H61A H 0.3774 0.3217 0.1948 0.053 Uiso 1 1 calc R . .
H61B H 0.4427 0.2758 0.1357 0.053 Uiso 1 1 calc R . .
C62 C 0.4158(5) 0.4032(3) 0.0961(3) 0.0363(11) Uani 1 1 d . . .
H62A H 0.4911 0.4066 0.0574 0.044 Uiso 1 1 calc R . .
H62B H 0.3393 0.4047 0.0766 0.044 Uiso 1 1 calc R . .
O4 O 0.1502(4) 0.8141(2) 0.32316(16) 0.0414(8) Uani 1 1 d . . .
O6 O 0.2644(3) 0.55814(19) 0.25882(17) 0.0393(8) Uani 1 1 d . . .
O11 O 0.5540(3) 1.0459(2) 0.21341(18) 0.0392(8) Uani 1 1 d . . .
O13 O 0.1000(3) 1.0239(2) 0.26418(18) 0.0403(8) Uani 1 1 d . . .
O18 O 0.8804(3) 0.59903(19) 0.16318(17) 0.0331(7) Uani 1 1 d . . .
O20 O 0.7447(3) 0.8415(2) 0.24666(16) 0.0366(8) Uani 1 1 d . . .
O25 O 0.3885(3) 0.47415(19) 0.12075(18) 0.0356(7) Uani 1 1 d . . .
O27 O 0.8333(3) 0.5126(2) 0.04564(18) 0.0367(8) Uani 1 1 d . . .
O43 O 0.1306(4) 0.8836(3) 0.43773(18) 0.0544(10) Uani 1 1 d . . .
O46 O 0.3685(4) 0.8829(3) 0.47134(19) 0.0530(10) Uani 1 1 d . . .
O49 O 0.5534(5) 0.9530(3) 0.3601(2) 0.0782(15) Uani 1 1 d . . .
O54 O 0.9569(3) 0.4232(2) 0.2231(2) 0.0453(9) Uani 1 1 d . . .
O57 O 0.7916(4) 0.3303(2) 0.2159(2) 0.0645(12) Uani 1 1 d . . .
O60 O 0.5705(4) 0.3038(2) 0.1737(2) 0.0497(9) Uani 1 1 d . . .
F11 F 0.2515(3) 0.2064(2) 0.30263(17) 0.0599(9) Uani 1 1 d . . .
F12 F 0.2299(4) 0.3102(2) 0.3462(2) 0.0812(12) Uani 1 1 d . . .
F13 F 0.0825(4) 0.2288(3) 0.3860(2) 0.0768(11) Uani 1 1 d . . .
F14 F 0.2208(4) 0.2200(3) 0.4568(2) 0.0927(14) Uani 1 1 d . . .
F15 F 0.2435(5) 0.1162(2) 0.4113(2) 0.0907(13) Uani 1 1 d . . .
F16 F 0.3905(3) 0.1960(2) 0.37243(18) 0.0661(9) Uani 1 1 d . . .
P1 P 0.23566(14) 0.21353(9) 0.37993(7) 0.0448(3) Uani 1 1 d . . .
Ag1 Ag 0.35072(5) 0.90614(3) 0.34694(2) 0.05096(15) Uani 1 1 d . . .
O100 O 0.7037(5) 0.4690(3) 0.2966(2) 0.0739(13) Uani 1 1 d . . .
H100 H 0.7696 0.4623 0.2659 0.111 Uiso 1 1 calc R . .
C101 C 0.6017(6) 0.5305(4) 0.2644(3) 0.0628(17) Uani 1 1 d . . .
H10A H 0.5242 0.5374 0.3001 0.094 Uiso 1 1 calc R . .
H10B H 0.5804 0.5132 0.2284 0.094 Uiso 1 1 calc R . .
H10C H 0.6296 0.5834 0.2422 0.094 Uiso 1 1 calc R . .
O200 O 0.4395(6) 0.7656(3) 0.3764(2) 0.0923(18) Uani 1 1 d . . .
H200 H 0.4762 0.8050 0.3680 0.138 Uiso 1 1 calc R . .
C201 C 0.4989(7) 0.7210(4) 0.3290(4) 0.0644(17) Uani 1 1 d . . .
H20A H 0.4943 0.7582 0.2808 0.097 Uiso 1 1 calc R . .
H20B H 0.4539 0.6763 0.3376 0.097 Uiso 1 1 calc R . .
H20C H 0.5907 0.6967 0.3349 0.097 Uiso 1 1 calc R . .
O300 O 0.8076(6) 0.4792(4) 0.3958(3) 0.1004(18) Uani 1 1 d . . .
H300 H 0.7639 0.4929 0.4314 0.151 Uiso 1 1 calc R . .
C301 C 0.8924(11) 0.3994(6) 0.4177(6) 0.126(4) Uani 1 1 d . . .
H30D H 0.9031 0.3873 0.4667 0.190 Uiso 1 1 calc R . .
H30E H 0.9778 0.3994 0.3874 0.190 Uiso 1 1 calc R . .
H30F H 0.8546 0.3568 0.4140 0.190 Uiso 1 1 calc R . .
O40A O 0.545(2) 0.6853(13) 0.4889(7) 0.074(7) Uani 0.25 1 d PD A 1
H40D H 0.4869 0.6862 0.4677 0.110 Uiso 0.25 1 calc PR A 1
C40A C 0.4942(12) 0.6733(7) 0.5619(6) 0.054(3) Uani 0.25 1 d PD A 1
H40J H 0.5559 0.6293 0.5903 0.081 Uiso 0.25 1 calc PR A 1
H40E H 0.4102 0.6570 0.5726 0.081 Uiso 0.25 1 calc PR A 1
H40F H 0.4815 0.7253 0.5730 0.081 Uiso 0.25 1 calc PR A 1
O40B O 0.484(2) 0.6555(11) 0.5012(8) 0.060(6) Uani 0.25 1 d PD B 2
H40G H 0.5141 0.6044 0.5062 0.090 Uiso 0.25 1 calc PR B 2
C40B C 0.4942(12) 0.6733(7) 0.5619(6) 0.054(3) Uani 0.25 1 d PD B 2
H40K H 0.4102 0.7061 0.5784 0.081 Uiso 0.25 1 calc PR B 2
H40H H 0.5620 0.7051 0.5501 0.081 Uiso 0.25 1 calc PR B 2
H40I H 0.5172 0.6210 0.5992 0.081 Uiso 0.25 1 calc PR B 2
O50A O 0.8334(14) 0.1450(8) 0.1446(7) 0.248(6) Uani 0.50 1 d PD C 1
H50C H 0.8772 0.1191 0.1159 0.371 Uiso 0.50 1 calc PR C 1
C50A C 0.8568(11) 0.0959(9) 0.2144(6) 0.057(3) Uani 0.50 1 d PD C 1
H50I H 0.9512 0.0761 0.2146 0.086 Uiso 0.50 1 calc PR C 1
H50D H 0.8159 0.0480 0.2298 0.086 Uiso 0.50 1 calc PR C 1
H50E H 0.8195 0.1299 0.2465 0.086 Uiso 0.50 1 calc PR C 1
O50B O 0.8334(14) 0.1450(8) 0.1446(7) 0.248(6) Uani 0.50 1 d PD D 2
H50F H 0.7604 0.1319 0.1552 0.371 Uiso 0.50 1 calc PR D 2
C50B C 0.814(3) 0.2312(12) 0.1325(14) 0.164(12) Uani 0.50 1 d PD D 2
H50J H 0.8258 0.2412 0.1747 0.245 Uiso 0.50 1 calc PR D 2
H50G H 0.7258 0.2590 0.1220 0.245 Uiso 0.50 1 calc PR D 2
H50H H 0.8784 0.2535 0.0925 0.245 Uiso 0.50 1 calc PR D 2
O60C O 0.9055(16) 0.6017(8) 0.4109(9) 0.076(5) Uani 0.30 1 d P . .
O60B O 0.8554(18) 0.6100(9) 0.4710(7) 0.097(5) Uani 0.40 1 d P . .
O60A O 0.7737(16) 0.5966(14) 0.4548(13) 0.112(8) Uani 0.30 1 d P . .
O700 O 0.7218(16) 0.4911(11) 0.1960(9) 0.065(5) Uani 0.25 1 d P . .
O800 O 0.583(3) 0.4905(17) 0.5113(12) 0.132(11) Uani 0.25 1 d P . .

loop_
_atom_site_aniso_label
_atom_site_aniso_U_11
_atom_site_aniso_U_22
_atom_site_aniso_U_33
_atom_site_aniso_U_23
_atom_site_aniso_U_13
_atom_site_aniso_U_12
C1 0.019(2) 0.031(2) 0.036(2) -0.0124(19) -0.0024(18) -0.0092(18)
C2 0.023(2) 0.030(2) 0.027(2) -0.0050(18) -0.0024(17) -0.0104(18)
C3 0.020(2) 0.030(2) 0.031(2) -0.0088(19) -0.0020(17) -0.0071(18)
C4 0.025(2) 0.036(3) 0.036(2) -0.013(2) -0.0017(19) -0.013(2)
C5 0.036(3) 0.039(3) 0.029(2) -0.002(2) -0.007(2) -0.015(2)
C6 0.025(2) 0.031(2) 0.040(3) -0.009(2) -0.0061(19) -0.0099(19)
C7 0.022(2) 0.032(2) 0.035(2) -0.0132(19) 0.0014(18) -0.0061(19)
C8 0.028(2) 0.027(2) 0.031(2) -0.0099(18) -0.0057(18) -0.0063(19)
C9 0.027(2) 0.024(2) 0.030(2) -0.0083(18) -0.0064(18) -0.0069(18)
C10 0.027(2) 0.021(2) 0.030(2) -0.0063(17) -0.0059(18) -0.0045(18)
C11 0.031(3) 0.027(2) 0.037(2) -0.0089(19) -0.0091(19) -0.0086(19)
C12 0.032(3) 0.031(2) 0.036(2) -0.016(2) -0.004(2) -0.006(2)
C13 0.030(3) 0.030(2) 0.036(2) -0.010(2) -0.0034(19) -0.007(2)
C14 0.024(2) 0.026(2) 0.035(2) -0.0112(19) -0.0066(18) -0.0073(18)
C15 0.020(2) 0.028(2) 0.030(2) -0.0100(18) -0.0018(17) -0.0069(18)
C16 0.019(2) 0.028(2) 0.033(2) -0.0093(18) -0.0055(18) -0.0043(18)
C17 0.018(2) 0.026(2) 0.036(2) -0.0094(18) -0.0051(18) -0.0076(18)
C18 0.023(2) 0.025(2) 0.037(2) -0.0076(19) -0.0033(19) -0.0053(18)
C19 0.026(2) 0.031(2) 0.032(2) -0.0072(19) -0.0083(18) -0.0060(19)
C20 0.024(2) 0.033(2) 0.031(2) -0.0127(19) -0.0038(18) -0.0065(19)
C21 0.021(2) 0.027(2) 0.038(2) -0.0135(19) -0.0053(18) -0.0058(18)
C22 0.022(2) 0.027(2) 0.032(2) -0.0117(18) -0.0053(17) -0.0062(18)
C23 0.028(2) 0.022(2) 0.035(2) -0.0119(18) -0.0063(19) -0.0025(18)
C24 0.020(2) 0.029(2) 0.032(2) -0.0119(18) -0.0008(17) -0.0076(18)
C25 0.027(2) 0.030(2) 0.031(2) -0.0072(19) -0.0021(18) -0.0121(19)
C26 0.030(3) 0.022(2) 0.037(2) -0.0117(19) -0.0021(19) -0.0064(19)
C27 0.023(2) 0.028(2) 0.032(2) -0.0108(18) -0.0026(18) -0.0053(18)
C28 0.024(2) 0.031(2) 0.043(3) -0.016(2) -0.0035(19) -0.0085(19)
C29 0.031(3) 0.028(2) 0.041(3) -0.008(2) -0.008(2) -0.005(2)
C30 0.033(3) 0.051(3) 0.059(3) -0.013(3) -0.019(2) -0.007(2)
C31 0.030(3) 0.029(2) 0.035(2) -0.0106(19) -0.0042(19) -0.0046(19)
C32 0.048(3) 0.034(3) 0.039(3) -0.008(2) -0.007(2) -0.008(2)
C33 0.031(3) 0.032(2) 0.034(2) -0.011(2) -0.0067(19) -0.008(2)
C34 0.045(3) 0.040(3) 0.034(2) -0.004(2) -0.005(2) -0.016(2)
C35 0.028(3) 0.039(3) 0.042(3) -0.020(2) -0.009(2) -0.005(2)
C36 0.034(3) 0.055(3) 0.058(3) -0.028(3) -0.012(2) -0.002(3)
C37 0.070(4) 0.036(3) 0.050(3) 0.003(2) -0.015(3) -0.019(3)
C38 0.037(3) 0.053(3) 0.067(4) -0.037(3) 0.006(3) -0.006(3)
C39 0.061(4) 0.050(3) 0.042(3) -0.020(2) -0.026(3) -0.005(3)
C40 0.033(3) 0.033(3) 0.072(4) -0.027(3) 0.006(3) -0.006(2)
C41 0.051(3) 0.060(3) 0.028(2) -0.011(2) 0.002(2) -0.029(3)
C42 0.058(4) 0.078(4) 0.044(3) -0.028(3) 0.006(3) -0.032(3)
C44 0.091(5) 0.097(5) 0.037(3) -0.021(3) 0.007(3) -0.054(4)
C45 0.076(5) 0.095(5) 0.045(3) -0.030(3) -0.002(3) -0.039(4)
C47 0.066(4) 0.059(4) 0.049(3) -0.016(3) -0.018(3) -0.016(3)
C48 0.058(4) 0.095(5) 0.055(4) -0.019(4) -0.015(3) -0.022(4)
C50 0.050(4) 0.074(4) 0.053(3) -0.028(3) -0.009(3) -0.023(3)
C51 0.039(3) 0.045(3) 0.071(4) -0.038(3) -0.011(3) -0.007(2)
C52 0.028(3) 0.030(2) 0.045(3) -0.002(2) -0.014(2) -0.004(2)
C53 0.032(3) 0.034(3) 0.055(3) -0.012(2) -0.013(2) 0.003(2)
C55 0.061(4) 0.035(3) 0.103(5) -0.027(3) -0.041(4) 0.006(3)
C56 0.082(5) 0.038(3) 0.113(6) -0.011(3) -0.059(4) -0.005(3)
C58 0.107(6) 0.065(4) 0.071(4) 0.015(3) -0.053(4) -0.041(4)
C59 0.078(5) 0.060(4) 0.059(4) -0.002(3) -0.023(3) -0.037(4)
C61 0.040(3) 0.032(3) 0.065(3) -0.013(2) -0.016(3) -0.011(2)
C62 0.031(3) 0.032(3) 0.051(3) -0.017(2) -0.007(2) -0.010(2)
O4 0.057(2) 0.041(2) 0.0308(17) -0.0139(15) -0.0004(15) -0.0197(17)
O6 0.045(2) 0.0255(17) 0.0451(19) -0.0048(14) -0.0090(15) -0.0095(15)
O11 0.0349(19) 0.043(2) 0.051(2) -0.0265(17) -0.0022(15) -0.0151(16)
O13 0.0255(18) 0.046(2) 0.055(2) -0.0288(17) 0.0014(15) -0.0052(15)
O18 0.0282(17) 0.0261(16) 0.0453(18) -0.0111(14) -0.0144(14) 0.0013(13)
O20 0.0404(19) 0.0375(18) 0.0356(17) -0.0145(14) -0.0177(15) -0.0001(15)
O25 0.0260(17) 0.0283(17) 0.055(2) -0.0182(15) 0.0018(14) -0.0101(14)
O27 0.0222(17) 0.0323(17) 0.059(2) -0.0241(16) 0.0018(15) -0.0051(14)
O43 0.066(3) 0.074(3) 0.0343(19) -0.0222(19) 0.0026(18) -0.034(2)
O46 0.066(3) 0.060(2) 0.042(2) -0.0190(18) -0.0070(19) -0.023(2)
O49 0.084(3) 0.114(4) 0.047(2) -0.001(2) -0.021(2) -0.055(3)
O54 0.041(2) 0.0295(18) 0.065(2) -0.0114(16) -0.0176(17) -0.0037(16)
O57 0.075(3) 0.041(2) 0.083(3) 0.002(2) -0.045(2) -0.020(2)
O60 0.047(2) 0.037(2) 0.067(2) -0.0078(18) -0.0249(19) -0.0092(17)
F11 0.069(2) 0.063(2) 0.0514(18) -0.0236(16) -0.0133(16) -0.0080(18)
F12 0.097(3) 0.043(2) 0.105(3) -0.025(2) -0.008(2) -0.020(2)
F13 0.047(2) 0.103(3) 0.070(2) -0.018(2) 0.0011(17) -0.019(2)
F14 0.091(3) 0.149(4) 0.056(2) -0.048(3) 0.003(2) -0.044(3)
F15 0.114(4) 0.055(2) 0.095(3) 0.016(2) -0.040(3) -0.034(2)
F16 0.049(2) 0.089(3) 0.060(2) -0.0208(19) -0.0096(16) -0.0152(19)
P1 0.0491(8) 0.0439(8) 0.0424(7) -0.0127(6) -0.0046(6) -0.0145(6)
Ag1 0.0655(3) 0.0494(3) 0.0369(2) -0.01105(17) -0.00843(18) -0.0132(2)
O100 0.062(3) 0.088(3) 0.063(3) -0.015(3) -0.010(2) -0.011(3)
C101 0.054(4) 0.073(4) 0.066(4) -0.025(3) -0.012(3) -0.014(3)
O200 0.151(5) 0.053(3) 0.066(3) -0.025(2) -0.027(3) 0.005(3)
C201 0.062(4) 0.067(4) 0.072(4) -0.035(4) 0.000(3) -0.016(3)
O300 0.110(5) 0.094(4) 0.093(4) -0.038(3) -0.030(3) 0.007(4)
C301 0.141(10) 0.082(6) 0.153(10) -0.012(6) -0.081(8) 0.000(6)
O40A 0.087(16) 0.065(14) 0.061(13) -0.034(11) -0.063(12) 0.057(12)
C40A 0.062(8) 0.047(7) 0.044(6) -0.008(5) -0.027(6) 0.009(6)
O40B 0.118(19) 0.033(9) 0.031(8) 0.011(6) -0.030(9) -0.030(10)
C40B 0.062(8) 0.047(7) 0.044(6) -0.008(5) -0.027(6) 0.009(6)
O50A 0.270(16) 0.217(14) 0.228(14) -0.062(11) -0.007(11) -0.045(12)
C50A 0.034(6) 0.076(9) 0.049(7) -0.009(6) -0.004(5) -0.006(6)
O50B 0.270(16) 0.217(14) 0.228(14) -0.062(11) -0.007(11) -0.045(12)
C50B 0.24(3) 0.072(14) 0.18(2) -0.063(16) 0.03(2) -0.053(18)
O60C 0.072(11) 0.033(7) 0.091(12) -0.005(7) 0.017(9) -0.007(7)
O60B 0.147(14) 0.088(10) 0.073(8) -0.025(7) 0.009(9) -0.077(10)
O60A 0.044(10) 0.139(18) 0.21(2) -0.146(19) -0.025(12) 0.011(10)
O700 0.052(10) 0.062(11) 0.070(11) 0.010(8) -0.034(9) -0.014(8)
O800 0.17(3) 0.12(2) 0.065(13) -0.057(14) 0.000(15) 0.045(19)

loop_
_atom_type_symbol
_atom_type_description
_atom_type_scat_dispersion_real
_atom_type_scat_dispersion_imag
_atom_type_scat_source
C C 0.0181 0.0091 'International Tables Vol C Tables 4.2.6.8 and 6.1.1.4'
H H 0.0000 0.0000 'International Tables Vol C Tables 4.2.6.8 and 6.1.1.4'
O O 0.0492 0.0322 'International Tables Vol C Tables 4.2.6.8 and 6.1.1.4'
F F 0.0727 0.0534 'International Tables Vol C Tables 4.2.6.8 and 6.1.1.4'
P P 0.2955 0.4335 'International Tables Vol C Tables 4.2.6.8 and 6.1.1.4'
Ag Ag 0.1306 4.2820 'International Tables Vol C Tables 4.2.6.8 and 6.1.1.4'

loop_
_geom_angle_atom_site_label_1
_geom_angle_atom_site_label_2
_geom_angle_atom_site_label_3
_geom_angle
C2 C1 C6 116.7(4)
C2 C1 C28 123.2(4)
C6 C1 C28 120.1(4)
C3 C2 C1 124.1(4)
C2 C3 C4 116.9(4)
C2 C3 C7 124.7(4)
C4 C3 C7 118.5(4)
O4 C4 C5 123.4(4)
O4 C4 C3 114.7(4)
C5 C4 C3 121.9(4)
C4 C5 C6 119.0(4)
O6 C6 C5 123.3(4)
O6 C6 C1 115.3(4)
C5 C6 C1 121.4(4)
C3 C7 C8 112.0(4)
C3 C7 C29 114.6(4)
C8 C7 C29 110.8(4)
C9 C8 C13 117.0(4)
C9 C8 C7 122.2(4)
C13 C8 C7 120.8(4)
C8 C9 C10 124.4(4)
C11 C10 C9 117.3(4)
C11 C10 C14 120.2(4)
C9 C10 C14 122.4(4)
O11 C11 C10 116.5(4)
O11 C11 C12 122.2(4)
C10 C11 C12 121.1(4)
C13 C12 C11 118.8(4)
C13 C12 Ag1 84.1(3)
C11 C12 Ag1 95.0(3)
O13 C13 C8 116.4(4)
O13 C13 C12 122.5(4)
C8 C13 C12 121.1(4)
O13 C13 Ag1 107.1(3)
C8 C13 Ag1 101.0(3)
C12 C13 Ag1 64.2(3)
C15 C14 C10 113.9(4)
C15 C14 C31 112.2(3)
C10 C14 C31 110.8(4)
C20 C15 C16 117.6(4)
C20 C15 C14 119.1(4)
C16 C15 C14 123.2(4)
C15 C16 C17 123.4(4)
C18 C17 C16 117.1(4)
C18 C17 C21 119.2(4)
C16 C17 C21 123.7(4)
O18 C18 C17 116.2(4)
O18 C18 C19 122.8(4)
C17 C18 C19 121.0(4)
C20 C19 C18 119.6(4)
O20 C20 C19 122.7(4)
O20 C20 C15 115.9(4)
C19 C20 C15 121.4(4)
C22 C21 C17 112.4(3)
C22 C21 C33 107.8(3)
C17 C21 C33 114.7(4)
C23 C22 C27 116.9(4)
C23 C22 C21 121.5(4)
C27 C22 C21 121.4(4)
C22 C23 C24 124.1(4)
C23 C24 C25 117.0(4)
C23 C24 C28 121.4(4)
C25 C24 C28 121.3(4)
O25 C25 C26 122.7(4)
O25 C25 C24 116.5(4)
C26 C25 C24 120.8(4)
C25 C26 C27 119.8(4)
O27 C27 C26 121.9(4)
O27 C27 C22 116.8(4)
C26 C27 C22 121.3(4)
C24 C28 C1 112.4(4)
C24 C28 C35 108.5(4)
C1 C28 C35 114.2(4)
C30 C29 C7 113.0(4)
C32 C31 C14 113.4(4)
C34 C33 C21 115.2(4)
C36 C35 C28 113.9(4)
O4 C41 C42 106.5(4)
O43 C42 C41 113.7(5)
O43 C44 C45 109.2(5)
O46 C45 C44 108.8(5)
O46 C47 C48 108.9(5)
O49 C48 C47 109.8(6)
O49 C50 C51 109.4(5)
O11 C51 C50 110.6(4)
O18 C52 C53 106.9(4)
O54 C53 C52 109.2(4)
O54 C55 C56 108.8(6)
O57 C56 C55 110.0(5)
O57 C58 C59 111.7(5)
O60 C59 C58 109.0(6)
O60 C61 C62 113.8(4)
O25 C62 C61 113.3(4)
C4 O4 C41 119.4(4)
C6 O6 C37 118.2(4)
C11 O11 C51 121.1(4)
C13 O13 C38 117.4(4)
C18 O18 C52 118.0(3)
C20 O20 C39 117.8(4)
C25 O25 C62 119.6(3)
C27 O27 C40 117.2(4)
C44 O43 C42 112.2(4)
C47 O46 C45 113.3(4)
C47 O46 Ag1 115.6(3)
C45 O46 Ag1 114.6(3)
C48 O49 C50 115.2(5)
C53 O54 C55 113.1(4)
C58 O57 C56 112.5(5)
C59 O60 C61 114.2(5)
F13 P1 F12 91.1(2)
F13 P1 F14 91.2(2)
F12 P1 F14 91.3(3)
F13 P1 F15 89.4(2)
F12 P1 F15 178.1(3)
F14 P1 F15 90.4(3)
F13 P1 F16 178.1(2)
F12 P1 F16 90.0(2)
F14 P1 F16 90.3(2)
F15 P1 F16 89.4(2)
F13 P1 F11 89.1(2)
F12 P1 F11 89.0(2)
F14 P1 F11 179.6(3)
F15 P1 F11 89.3(2)
F16 P1 F11 89.41(19)
O200 Ag1 C12 142.70(16)
O200 Ag1 O46 81.65(15)
C12 Ag1 O46 131.57(14)
O200 Ag1 C13 127.99(16)
C12 Ag1 C13 31.74(15)
O46 Ag1 C13 146.61(14)
C201 O200 Ag1 125.3(4)
O60B O60C O60A 47.0(10)
O60A O60B O60C 77.7(16)
O60B O60A O60C 55.3(13)

loop_
_geom_bond_atom_site_label_1
_geom_bond_atom_site_label_2
_geom_bond_distance
C1 C2 1.392(6)
C1 C6 1.401(6)
C1 C28 1.523(6)
C2 C3 1.389(6)
C3 C4 1.393(6)
C3 C7 1.512(6)
C4 O4 1.376(5)
C4 C5 1.387(7)
C5 C6 1.397(7)
C6 O6 1.369(5)
C7 C8 1.516(6)
C7 C29 1.543(6)
C8 C9 1.388(6)
C8 C13 1.401(6)
C9 C10 1.390(6)
C10 C11 1.390(6)
C10 C14 1.522(6)
C11 O11 1.376(5)
C11 C12 1.413(6)
C12 C13 1.405(7)
C12 Ag1 2.404(5)
C13 O13 1.371(6)
C13 Ag1 2.656(5)
C14 C15 1.522(6)
C14 C31 1.537(6)
C15 C20 1.387(6)
C15 C16 1.388(6)
C16 C17 1.398(6)
C17 C18 1.394(6)
C17 C21 1.532(6)
C18 O18 1.371(5)
C18 C19 1.400(6)
C19 C20 1.384(6)
C20 O20 1.370(5)
C21 C22 1.525(6)
C21 C33 1.537(6)
C22 C23 1.381(6)
C22 C27 1.398(6)
C23 C24 1.395(6)
C24 C25 1.403(6)
C24 C28 1.522(6)
C25 O25 1.380(5)
C25 C26 1.388(6)
C26 C27 1.391(6)
C27 O27 1.376(5)
C28 C35 1.533(7)
C29 C30 1.528(7)
C31 C32 1.514(6)
C33 C34 1.527(7)
C35 C36 1.521(7)
C37 O6 1.421(6)
C38 O13 1.429(6)
C39 O20 1.425(6)
C40 O27 1.418(6)
C41 O4 1.423(6)
C41 C42 1.499(8)
C42 O43 1.430(7)
C44 O43 1.421(7)
C44 C45 1.486(9)
C45 O46 1.425(7)
C47 O46 1.424(7)
C47 C48 1.472(9)
C48 O49 1.414(8)
C50 O49 1.422(7)
C50 C51 1.494(8)
C51 O11 1.437(6)
C52 O18 1.430(5)
C52 C53 1.484(7)
C53 O54 1.415(6)
C55 O54 1.425(7)
C55 C56 1.469(10)
C56 O57 1.433(7)
C58 O57 1.420(8)
C58 C59 1.480(10)
C59 O60 1.421(7)
C61 O60 1.426(6)
C61 C62 1.511(7)
C62 O25 1.433(5)
O46 Ag1 2.483(4)
F11 P1 1.596(3)
F12 P1 1.582(4)
F13 P1 1.581(4)
F14 P1 1.585(4)
F15 P1 1.587(4)
F16 P1 1.592(4)
Ag1 O200 2.296(5)
O100 C101 1.412(8)
O200 C201 1.384(7)
O300 C301 1.426(10)
O40A C40A 1.426(17)
O50A C50A 1.430(13)
O60C O60B 1.261(19)
O60C O60A 1.50(2)
O60B O60A 1.12(2)

loop_
_geom_hbond_atom_site_label_D
_geom_hbond_atom_site_label_H
_geom_hbond_atom_site_label_A
_geom_hbond_distance_DH
_geom_hbond_distance_HA
_geom_hbond_distance_DA
_geom_hbond_angle_DHA
_geom_hbond_site_symmetry_A
O100 H100 O54 0.84 2.03 2.830(6) 159.6 .
O300 H300 O60A 0.84 2.07 2.634(17) 123.8 .
O300 H300 O800 0.84 2.22 2.97(2) 147.5 .
O40A H40D O200 0.84 1.98 2.585(15) 127.6 .
O40B H40G O800 0.84 1.90 2.74(3) 176.6 .
O40B H40G O800 0.84 2.37 2.96(4) 128.3 2_666

loop_
_geom_torsion_atom_site_label_1
_geom_torsion_atom_site_label_2
_geom_torsion_atom_site_label_3
_geom_torsion_atom_site_label_4
_geom_torsion
C6 C1 C2 C3 -0.4(6)
C28 C1 C2 C3 178.5(4)
C1 C2 C3 C4 2.0(6)
C1 C2 C3 C7 -176.0(4)
C2 C3 C4 O4 177.7(4)
C7 C3 C4 O4 -4.2(6)
C2 C3 C4 C5 -2.5(7)
C7 C3 C4 C5 175.6(4)
O4 C4 C5 C6 -178.7(4)
C3 C4 C5 C6 1.5(7)
C4 C5 C6 O6 -178.7(4)
C4 C5 C6 C1 0.2(7)
C2 C1 C6 O6 178.2(4)
C28 C1 C6 O6 -0.6(6)
C2 C1 C6 C5 -0.8(6)
C28 C1 C6 C5 -179.6(4)
C2 C3 C7 C8 -106.0(5)
C4 C3 C7 C8 76.1(5)
C2 C3 C7 C29 21.2(6)
C4 C3 C7 C29 -156.8(4)
C3 C7 C8 C9 52.0(6)
C29 C7 C8 C9 -77.2(5)
C3 C7 C8 C13 -129.0(4)
C29 C7 C8 C13 101.8(5)
C13 C8 C9 C10 -0.3(7)
C7 C8 C9 C10 178.7(4)
C8 C9 C10 C11 1.0(7)
C8 C9 C10 C14 -175.5(4)
C9 C10 C11 O11 -174.9(4)
C14 C10 C11 O11 1.7(6)
C9 C10 C11 C12 1.4(6)
C14 C10 C11 C12 177.9(4)
O11 C11 C12 C13 171.7(4)
C10 C11 C12 C13 -4.3(7)
O11 C11 C12 Ag1 -102.3(4)
C10 C11 C12 Ag1 81.7(4)
C9 C8 C13 O13 175.4(4)
C7 C8 C13 O13 -3.6(6)
C9 C8 C13 C12 -2.8(7)
C7 C8 C13 C12 178.2(4)
C9 C8 C13 Ag1 -69.2(4)
C7 C8 C13 Ag1 111.8(4)
C11 C12 C13 O13 -173.0(4)
Ag1 C12 C13 O13 94.5(4)
C11 C12 C13 C8 5.1(7)
Ag1 C12 C13 C8 -87.4(4)
C11 C12 C13 Ag1 92.5(4)
C11 C10 C14 C15 130.8(4)
C9 C10 C14 C15 -52.8(5)
C11 C10 C14 C31 -101.6(5)
C9 C10 C14 C31 74.8(5)
C10 C14 C15 C20 -87.1(5)
C31 C14 C15 C20 146.0(4)
C10 C14 C15 C16 97.9(5)
C31 C14 C15 C16 -29.0(6)
C20 C15 C16 C17 -1.7(6)
C14 C15 C16 C17 173.4(4)
C15 C16 C17 C18 0.7(6)
C15 C16 C17 C21 -176.3(4)
C16 C17 C18 O18 -179.0(4)
C21 C17 C18 O18 -1.9(6)
C16 C17 C18 C19 0.5(6)
C21 C17 C18 C19 177.7(4)
O18 C18 C19 C20 178.8(4)
C17 C18 C19 C20 -0.7(7)
C18 C19 C20 O20 179.7(4)
C18 C19 C20 C15 -0.3(7)
C16 C15 C20 O20 -178.5(4)
C14 C15 C20 O20 6.2(6)
C16 C15 C20 C19 1.5(6)
C14 C15 C20 C19 -173.8(4)
C18 C17 C21 C22 81.2(5)
C16 C17 C21 C22 -101.8(5)
C18 C17 C21 C33 -155.3(4)
C16 C17 C21 C33 21.7(6)
C17 C21 C22 C23 54.8(5)
C33 C21 C22 C23 -72.5(5)
C17 C21 C22 C27 -130.3(4)
C33 C21 C22 C27 102.4(5)
C27 C22 C23 C24 -1.7(6)
C21 C22 C23 C24 173.4(4)
C22 C23 C24 C25 2.7(7)
C22 C23 C24 C28 -171.0(4)
C23 C24 C25 O25 178.5(4)
C28 C24 C25 O25 -7.8(6)
C23 C24 C25 C26 -0.2(6)
C28 C24 C25 C26 173.5(4)
O25 C25 C26 C27 178.3(4)
C24 C25 C26 C27 -3.1(7)
C25 C26 C27 O27 -174.9(4)
C25 C26 C27 C22 4.1(7)
C23 C22 C27 O27 177.4(4)
C21 C22 C27 O27 2.2(6)
C23 C22 C27 C26 -1.7(6)
C21 C22 C27 C26 -176.9(4)
C23 C24 C28 C1 -53.6(6)
C25 C24 C28 C1 133.0(4)
C23 C24 C28 C35 73.7(5)
C25 C24 C28 C35 -99.7(5)
C2 C1 C28 C24 103.6(5)
C6 C1 C28 C24 -77.6(5)
C2 C1 C28 C35 -20.7(6)
C6 C1 C28 C35 158.1(4)
C3 C7 C29 C30 67.9(5)
C8 C7 C29 C30 -164.3(4)
C15 C14 C31 C32 -170.8(4)
C10 C14 C31 C32 60.7(5)
C22 C21 C33 C34 -171.4(4)
C17 C21 C33 C34 62.6(5)
C24 C28 C35 C36 168.8(4)
C1 C28 C35 C36 -64.8(5)
O4 C41 C42 O43 -72.5(6)
O43 C44 C45 O46 -65.1(8)
O46 C47 C48 O49 66.1(7)
O49 C50 C51 O11 -66.3(6)
O18 C52 C53 O54 -72.0(5)
O54 C55 C56 O57 63.0(7)
O57 C58 C59 O60 72.4(7)
O60 C61 C62 O25 -72.0(6)
C5 C4 O4 C41 -18.2(7)
C3 C4 O4 C41 161.6(4)
C42 C41 O4 C4 -163.3(4)
C5 C6 O6 C37 7.9(7)
C1 C6 O6 C37 -171.1(4)
C10 C11 O11 C51 -161.4(4)
C12 C11 O11 C51 22.4(7)
C50 C51 O11 C11 95.0(5)
C8 C13 O13 C38 170.3(4)
C12 C13 O13 C38 -11.5(7)
Ag1 C13 O13 C38 58.3(5)
C17 C18 O18 C52 165.7(4)
C19 C18 O18 C52 -13.9(6)
C53 C52 O18 C18 -171.6(4)
C19 C20 O20 C39 10.9(7)
C15 C20 O20 C39 -169.1(4)
C26 C25 O25 C62 -24.0(6)
C24 C25 O25 C62 157.3(4)
C61 C62 O25 C25 104.8(5)
C26 C27 O27 C40 12.6(6)
C22 C27 O27 C40 -166.5(4)
C45 C44 O43 C42 -175.9(5)
C41 C42 O43 C44 -96.7(6)
C48 C47 O46 C45 -174.9(6)
C48 C47 O46 Ag1 -39.7(6)
C44 C45 O46 C47 -173.3(5)
C44 C45 O46 Ag1 51.0(7)
C47 C48 O49 C50 113.3(6)
C51 C50 O49 C48 -159.6(5)
C52 C53 O54 C55 169.1(4)
C56 C55 O54 C53 173.8(5)
C59 C58 O57 C56 -176.9(6)
C55 C56 O57 C58 -165.8(6)
C58 C59 O60 C61 168.1(5)
C62 C61 O60 C59 97.7(5)
C13 C12 Ag1 O200 79.0(4)
C11 C12 Ag1 O200 -39.5(5)
C13 C12 Ag1 O46 -133.4(3)
C11 C12 Ag1 O46 108.0(3)
C11 C12 Ag1 C13 -118.5(4)
C47 O46 Ag1 O200 110.0(4)
C45 O46 Ag1 O200 -115.4(4)
C47 O46 Ag1 C12 -50.8(4)
C45 O46 Ag1 C12 83.8(4)
C47 O46 Ag1 C13 -94.8(4)
C45 O46 Ag1 C13 39.8(5)
O13 C13 Ag1 O200 110.6(3)
C8 C13 Ag1 O200 -11.6(4)
C12 C13 Ag1 O200 -131.0(3)
O13 C13 Ag1 C12 -118.4(4)
C8 C13 Ag1 C12 119.4(4)
O13 C13 Ag1 O46 -37.6(4)
C8 C13 Ag1 O46 -159.8(3)
C12 C13 Ag1 O46 80.8(4)
C12 Ag1 O200 C201 -6.6(8)
O46 Ag1 O200 C201 -162.7(6)
C13 Ag1 O200 C201 34.3(7)
